data_1575851
loop_
_publ_author_name
'Fu, Wei'
'Simon, Martin'
'Golz, Christopher'
'Alcarazo, Manuel'

_publ_section_title
;
 Enantioselective synthesis and racemization dynamics of
 trithia[5]helicenes derived from the
 dithieno[2,3-<i>b</i>:3',2'-<i>d</i>]-thiophene unit.
;
_journal_issue 41
_journal_name_full 'Chemical science'
_journal_page_first 19172
_journal_page_last 19177
_journal_paper_doi 10.1039/d5sc06132f
_journal_volume 16
_journal_year 2025
_chemical_formula_moiety 'C36 H18 F2 S3'
_chemical_formula_sum 'C36 H18 F2 S3'
_chemical_formula_weight 584.68
_space_group_crystal_system orthorhombic
_space_group_IT_number 43
_space_group_name_Hall 'F 2 -2d'
_space_group_name_H-M_alt 'F d d 2'
_atom_sites_solution_hydrogens geom
_atom_sites_solution_primary dual
_audit_creation_date 2023-10-20
_audit_creation_method
;
Olex2 1.5
(compiled 2023.08.24 svn.re1ec1418 for OlexSys, GUI svn.r6817)
;
_audit_update_record
;
2025-08-08 deposited with the CCDC.	2025-09-11 downloaded from the CCDC.
;
_cell_angle_alpha 90
_cell_angle_beta 90
_cell_angle_gamma 90
_cell_formula_units_Z 8
_cell_length_a 32.560(5)
_cell_length_b 6.5554(6)
_cell_length_c 25.584(5)
_cell_measurement_reflns_used 9986
_cell_measurement_temperature 100.00
_cell_measurement_theta_max 30.474
_cell_measurement_theta_min 2.503
_cell_volume 5460.7(14)
_computing_cell_refinement 'SAINT V8.40B (?, 2016)'
_computing_data_reduction 'SAINT V8.40B (?, 2016)'
_computing_molecular_graphics 'Olex2 1.5 (Dolomanov et al., 2009)'
_computing_publication_material 'Olex2 1.5 (Dolomanov et al., 2009)'
_computing_structure_refinement 'XL  (Sheldrick, 2008)'
_computing_structure_solution 'XT  (Sheldrick, 2015)'
_diffrn_ambient_temperature 100.00
_diffrn_measured_fraction_theta_full 1.000
_diffrn_measured_fraction_theta_max 1.000
_diffrn_measurement_device_type 'Bruker APEX-II CCD'
_diffrn_measurement_method '\f and \w scans'
_diffrn_radiation_type MoK\a
_diffrn_radiation_wavelength 0.71073
_diffrn_reflns_av_R_equivalents 0.0301
_diffrn_reflns_av_unetI/netI 0.0119
_diffrn_reflns_Laue_measured_fraction_full 1.000
_diffrn_reflns_Laue_measured_fraction_max 1.000
_diffrn_reflns_limit_h_max 46
_diffrn_reflns_limit_h_min -46
_diffrn_reflns_limit_k_max 9
_diffrn_reflns_limit_k_min -9
_diffrn_reflns_limit_l_max 36
_diffrn_reflns_limit_l_min -36
_diffrn_reflns_number 60382
_diffrn_reflns_point_group_measured_fraction_full 1.000
_diffrn_reflns_point_group_measured_fraction_max 1.000
_diffrn_reflns_theta_full 25.242
_diffrn_reflns_theta_max 30.479
_diffrn_reflns_theta_min 2.025
_diffrn_source_current 1.4
_diffrn_source_power 0.07
_diffrn_source_voltage 50.0
_diffrn_standards_number 0
_exptl_absorpt_coefficient_mu 0.311
_exptl_absorpt_correction_T_max 1.0000
_exptl_absorpt_correction_T_min 0.8665
_exptl_absorpt_correction_type numerical
_exptl_absorpt_process_details
;
SADABS-2016/2 (Bruker,2016/2) was used for absorption correction.
wR2(int) was 0.1464 before and 0.0395 after correction.
The Ratio of minimum to maximum transmission is 0.8665.
The \l/2 correction factor is Not present.
;
_exptl_crystal_colour colourless
_exptl_crystal_colour_primary colourless
_exptl_crystal_density_diffrn 1.422
_exptl_crystal_description plate
_exptl_crystal_F_000 2400
_exptl_crystal_recrystallization_method 'from a mixture of ethyl acetate and hexane.'
_exptl_crystal_size_max 0.629
_exptl_crystal_size_mid 0.302
_exptl_crystal_size_min 0.044
_refine_diff_density_max 0.254
_refine_diff_density_min -0.228
_refine_diff_density_rms 0.035
_refine_ls_abs_structure_details
;
 Flack x determined using 1954 quotients [(I+)-(I-)]/[(I+)+(I-)]
 (Parsons, Flack and Wagner, Acta Cryst. B69 (2013) 249-259).
;
_refine_ls_abs_structure_Flack 0.031(11)
_refine_ls_extinction_method none
_refine_ls_goodness_of_fit_ref 1.096
_refine_ls_hydrogen_treatment constr
_refine_ls_matrix_type full
_refine_ls_number_parameters 241
_refine_ls_number_reflns 4165
_refine_ls_number_restraints 105
_refine_ls_restrained_S_all 1.096
_refine_ls_R_factor_all 0.0220
_refine_ls_R_factor_gt 0.0214
_refine_ls_shift/su_max 0.001
_refine_ls_shift/su_mean 0.000
_refine_ls_structure_factor_coef Fsqd
_refine_ls_weighting_details 'w=1/[\s^2^(Fo^2^)+(0.0333P)^2^+2.2379P] where P=(Fo^2^+2Fc^2^)/3'
_refine_ls_weighting_scheme calc
_refine_ls_wR_factor_gt 0.0561
_refine_ls_wR_factor_ref 0.0567
_reflns_Friedel_coverage 0.960
_reflns_Friedel_fraction_full 1.000
_reflns_Friedel_fraction_max 1.000
_reflns_number_gt 4082
_reflns_number_total 4165
_reflns_threshold_expression 'I > 2\s(I)'
_cod_data_source_file d5sc06132f2.cif
_cod_data_source_block 2124_fdd2
_cod_depositor_comments 'Adding full bibliography for 1575851--1575858.cif.'
_cod_database_code 1575851
_shelx_shelxl_version_number 2018/3
_shelx_space_group_comment
;
The symmetry employed for this shelxl refinement is uniquely defined
by the following loop, which should always be used as a source of
symmetry information in preference to the above space-group names.
They are only intended as comments.
;
_olex2_refinement_description
;
1. Fixed Uiso
 At 1.2 times of:
  All C(H) groups
2. Restrained distances
 F1A-C16A \\sim F1B-C16B
 with sigma of 0.02
 C13-C14A \\sim C13-C14B
 with sigma of 0.02
 C13-C18A \\sim C13-C18B
 with sigma of 0.02
 C14A-C15A \\sim C14B-C15B
 with sigma of 0.02
 C15A-C16A \\sim C15B-C16B
 with sigma of 0.02
 C16A-C17A \\sim C16B-C17B
 with sigma of 0.02
 C17A-C18A \\sim C17B-C18B
 with sigma of 0.02
 F1A-C15A \\sim F1B-C15B
 with sigma of 0.04
 F1A-C17A \\sim F1B-C17B
 with sigma of 0.04
 C13-C15A \\sim C13-C15B
 with sigma of 0.04
 C13-C17A \\sim C13-C17B
 with sigma of 0.04
 C14A-C16A \\sim C14B-C16B
 with sigma of 0.04
 C15A-C17A \\sim C15B-C17B
 with sigma of 0.04
 C16A-C18A \\sim C16B-C18B
 with sigma of 0.04
 C14B-C13 \\sim C14A-C13
 with sigma of 0.02
 C18B-C13 \\sim C18A-C13
 with sigma of 0.02
 C18B-C17B \\sim C18A-C17A
 with sigma of 0.02
 C17B-C16B \\sim C17A-C16A
 with sigma of 0.02
 C16A-C15A \\sim C16B-C15B
 with sigma of 0.02
 F1B-C16B \\sim F1A-C16A
 with sigma of 0.02
 C15A-C14A \\sim C15B-C14B
 with sigma of 0.02
3. Rigid body (RIGU) restrains
 F1A, C13, C14A, C15A, C16A, C17A, C18A
 with sigma for 1-2 distances of 0.001 and sigma for 1-3 distances of 0.002
 F1B, C13, C14B, C15B, C16B, C17B, C18B
 with sigma for 1-2 distances of 0.001 and sigma for 1-3 distances of 0.002
4. Others
 Sof(F1B)=Sof(C14B)=Sof(H14B)=Sof(C15B)=Sof(H15B)=Sof(C16B)=Sof(C17B)=
 Sof(H17B)=Sof(C18B)=Sof(H18B)=1-FVAR(1)
 Sof(F1A)=Sof(C14A)=Sof(H14A)=Sof(C15A)=Sof(H15A)=Sof(C16A)=Sof(C17A)=
 Sof(H17A)=Sof(C18A)=Sof(H18A)=FVAR(1)
5.a Aromatic/amide H refined with riding coordinates:
 C3(H3), C7(H7), C8(H8), C9(H9), C10(H10), C14A(H14A), C14B(H14B), C15A(H15A),
 C15B(H15B), C17A(H17A), C17B(H17B), C18A(H18A), C18B(H18B)
;
_olex2_submission_special_instructions 'No special instructions were received'

loop_
_space_group_symop_operation_xyz
'x, y, z'
'-x, -y, z'
'x+1/4, -y+1/4, z+1/4'
'-x+1/4, y+1/4, z+1/4'
'x, y+1/2, z+1/2'
'-x, -y+1/2, z+1/2'
'x+1/4, -y+3/4, z+3/4'
'-x+1/4, y+3/4, z+3/4'
'x+1/2, y, z+1/2'
'-x+1/2, -y, z+1/2'
'x+3/4, -y+1/4, z+3/4'
'-x+3/4, y+1/4, z+3/4'
'x+1/2, y+1/2, z'
'-x+1/2, -y+1/2, z'
'x+3/4, -y+3/4, z+1/4'
'-x+3/4, y+3/4, z+1/4'

loop_
_atom_site_label
_atom_site_type_symbol
_atom_site_fract_x
_atom_site_fract_y
_atom_site_fract_z
_atom_site_U_iso_or_equiv
_atom_site_adp_type
_atom_site_occupancy
_atom_site_site_symmetry_order
_atom_site_calc_flag
_atom_site_refinement_flags_posn
_atom_site_refinement_flags_adp
_atom_site_refinement_flags_occupancy
_atom_site_disorder_assembly
_atom_site_disorder_group
S1 S 0.250000 0.250000 0.29156(3) 0.04013(17) Uani 1 2 d S T P . .
S2 S 0.30278(2) 0.60962(6) 0.33673(2) 0.02819(10) Uani 1 1 d . . . . .
F1A F 0.2810(2) 0.0055(14) 0.7126(2) 0.0393(12) Uani 0.63(3) 1 d D . P A 1
F1B F 0.2807(5) -0.043(3) 0.6993(9) 0.051(3) Uani 0.37(3) 1 d D . P A 2
C1 C 0.27170(5) 0.3995(2) 0.34004(6) 0.0254(3) Uani 1 1 d . . . . .
C2 C 0.26266(4) 0.3409(2) 0.39075(5) 0.0172(2) Uani 1 1 d . . . . .
C3 C 0.28080(4) 0.47565(19) 0.42812(5) 0.0165(2) Uani 1 1 d . . . . .
H3 H 0.277674 0.460750 0.464838 0.020 Uiso 1 1 calc R U . . .
C4 C 0.30329(4) 0.6295(2) 0.40516(6) 0.0173(2) Uani 1 1 d . . . . .
C5 C 0.32681(4) 0.7999(2) 0.42770(6) 0.0168(2) Uani 1 1 d . . . . .
C6 C 0.34243(4) 0.7988(2) 0.47945(5) 0.0178(2) Uani 1 1 d . . . . .
C7 C 0.36612(4) 0.9641(2) 0.49728(6) 0.0217(3) Uani 1 1 d . . . . .
H7 H 0.377136 0.960867 0.531659 0.026 Uiso 1 1 calc R U . . .
C8 C 0.37373(5) 1.1318(2) 0.46569(6) 0.0234(3) Uani 1 1 d . . . . .
H8 H 0.389538 1.242913 0.478456 0.028 Uiso 1 1 calc R U . . .
C9 C 0.35799(4) 1.1359(2) 0.41508(6) 0.0217(3) Uani 1 1 d . . . . .
H9 H 0.362870 1.250631 0.393272 0.026 Uiso 1 1 calc R U . . .
C10 C 0.33513(4) 0.9721(2) 0.39647(6) 0.0198(2) Uani 1 1 d . . . . .
H10 H 0.324833 0.976411 0.361745 0.024 Uiso 1 1 calc R U . . .
C11 C 0.33445(4) 0.6392(2) 0.51633(6) 0.0194(2) Uani 1 1 d . . . . .
C12 C 0.32756(4) 0.5202(2) 0.55110(6) 0.0203(3) Uani 1 1 d . . . . .
C13 C 0.31680(4) 0.3798(2) 0.59169(6) 0.0201(2) Uani 1 1 d D . . . .
C14A C 0.3014(4) 0.1860(12) 0.5826(3) 0.0203(11) Uani 0.63(3) 1 d D . P A 1
H14A H 0.298685 0.139744 0.547595 0.024 Uiso 0.63(3) 1 calc R U P A 1
C14B C 0.3007(7) 0.187(2) 0.5726(7) 0.0212(17) Uani 0.37(3) 1 d D . P A 2
H14B H 0.298459 0.158559 0.536339 0.025 Uiso 0.37(3) 1 calc R U P A 2
C15A C 0.2898(3) 0.0561(12) 0.6235(3) 0.0241(10) Uani 0.63(3) 1 d D . P A 1
H15A H 0.279841 -0.077715 0.617037 0.029 Uiso 0.63(3) 1 calc R U P A 1
C15B C 0.2887(5) 0.048(2) 0.6104(8) 0.025(2) Uani 0.37(3) 1 d D . P A 2
H15B H 0.278137 -0.081139 0.599943 0.030 Uiso 0.37(3) 1 calc R U P A 2
C16A C 0.2936(2) 0.1308(14) 0.6734(3) 0.0228(10) Uani 0.63(3) 1 d D . P A 1
C16B C 0.2918(4) 0.091(2) 0.6611(8) 0.028(2) Uani 0.37(3) 1 d D . P A 2
C17A C 0.3090(2) 0.3205(14) 0.6854(3) 0.0220(10) Uani 0.63(3) 1 d D . P A 1
H17A H 0.311290 0.364014 0.720656 0.026 Uiso 0.63(3) 1 calc R U P A 1
C17B C 0.3066(5) 0.271(3) 0.6803(6) 0.030(2) Uani 0.37(3) 1 d D . P A 2
H17B H 0.308502 0.294950 0.716840 0.036 Uiso 0.37(3) 1 calc R U P A 2
C18A C 0.3211(4) 0.4475(16) 0.6443(3) 0.0190(11) Uani 0.63(3) 1 d D . P A 1
H18A H 0.332114 0.578648 0.651450 0.023 Uiso 0.63(3) 1 calc R U P A 1
C18B C 0.3188(9) 0.418(3) 0.6446(6) 0.026(2) Uani 0.37(3) 1 d D . P A 2
H18B H 0.328624 0.546540 0.656630 0.032 Uiso 0.37(3) 1 calc R U P A 2

loop_
_atom_site_aniso_label
_atom_site_aniso_U_11
_atom_site_aniso_U_22
_atom_site_aniso_U_33
_atom_site_aniso_U_23
_atom_site_aniso_U_13
_atom_site_aniso_U_12
S1 0.0640(4) 0.0435(3) 0.0129(2) 0.000 0.000 -0.0360(3)
S2 0.0406(2) 0.02899(18) 0.01494(14) 0.00280(13) 0.00037(13) -0.01954(15)
F1A 0.0324(14) 0.050(3) 0.0355(18) 0.0273(15) 0.0034(13) -0.0051(17)
F1B 0.039(3) 0.051(5) 0.063(6) 0.042(5) 0.019(4) 0.010(3)
C1 0.0351(7) 0.0256(6) 0.0156(5) 0.0005(5) -0.0014(5) -0.0158(6)
C2 0.0195(5) 0.0180(6) 0.0142(5) 0.0006(4) -0.0001(4) -0.0041(4)
C3 0.0177(5) 0.0169(5) 0.0148(5) 0.0002(4) 0.0008(4) -0.0033(4)
C4 0.0190(5) 0.0174(6) 0.0155(6) 0.0010(4) 0.0001(4) -0.0038(4)
C5 0.0163(5) 0.0162(5) 0.0179(5) 0.0000(4) 0.0019(4) -0.0024(4)
C6 0.0188(5) 0.0174(6) 0.0173(5) -0.0009(4) 0.0035(4) -0.0037(4)
C7 0.0234(6) 0.0228(6) 0.0188(6) -0.0037(5) 0.0028(5) -0.0064(5)
C8 0.0239(6) 0.0205(6) 0.0258(7) -0.0043(5) 0.0052(5) -0.0074(5)
C9 0.0219(6) 0.0166(5) 0.0267(7) 0.0017(5) 0.0052(5) -0.0028(5)
C10 0.0206(5) 0.0182(6) 0.0207(6) 0.0031(5) 0.0012(4) -0.0022(4)
C11 0.0210(6) 0.0205(6) 0.0168(6) -0.0015(4) 0.0006(4) -0.0052(5)
C12 0.0188(6) 0.0231(6) 0.0190(6) 0.0002(5) -0.0004(4) -0.0043(5)
C13 0.0151(5) 0.0237(6) 0.0215(6) 0.0054(5) 0.0010(4) -0.0010(4)
C14A 0.0183(16) 0.0231(13) 0.020(2) 0.0014(14) 0.0017(19) 0.0005(11)
C14B 0.017(3) 0.019(2) 0.028(4) 0.009(2) 0.003(4) -0.0014(17)
C15A 0.0208(15) 0.0223(14) 0.029(2) 0.0089(18) 0.000(2) -0.0020(11)
C15B 0.015(2) 0.026(3) 0.033(5) 0.014(3) 0.004(3) 0.0034(19)
C16A 0.0165(12) 0.030(2) 0.022(2) 0.0115(15) 0.0004(13) -0.0007(14)
C16B 0.023(3) 0.029(4) 0.034(4) 0.016(3) 0.005(3) 0.002(2)
C17A 0.0182(14) 0.030(2) 0.0184(15) 0.0083(14) -0.0023(10) -0.0040(16)
C17B 0.026(3) 0.037(5) 0.026(3) 0.013(3) 0.002(3) 0.002(3)
C18A 0.0153(19) 0.025(2) 0.0164(11) 0.0077(12) -0.0012(10) -0.0042(17)
C18B 0.024(5) 0.030(5) 0.025(2) 0.007(2) -0.002(2) -0.005(3)

loop_
_atom_type_symbol
_atom_type_description
_atom_type_scat_dispersion_real
_atom_type_scat_dispersion_imag
_atom_type_scat_source
C C 0.0033 0.0016 'International Tables Vol C Tables 4.2.6.8 and 6.1.1.4'
H H 0.0000 0.0000 'International Tables Vol C Tables 4.2.6.8 and 6.1.1.4'
F F 0.0171 0.0103 'International Tables Vol C Tables 4.2.6.8 and 6.1.1.4'
S S 0.1246 0.1234 'International Tables Vol C Tables 4.2.6.8 and 6.1.1.4'

loop_
_exptl_crystal_face_index_h
_exptl_crystal_face_index_k
_exptl_crystal_face_index_l
_exptl_crystal_face_perp_dist
-2.00 -2.00 1.00 0.3170
0.00 -1.00 0.00 0.3140
-1.00 0.00 -2.00 0.1420
1.00 0.00 2.00 0.0980
0.00 0.00 -1.00 0.1510
0.00 0.00 1.00 0.1110
1.00 0.00 -2.00 0.1430
1.00 0.00 0.00 0.0220
-1.00 0.00 0.00 0.0150
-1.00 2.00 -1.00 0.2970
1.00 2.00 -1.00 0.2970

loop_
_geom_angle_atom_site_label_1
_geom_angle_atom_site_label_2
_geom_angle_atom_site_label_3
_geom_angle
_geom_angle_site_symmetry_1
_geom_angle_site_symmetry_3
_geom_angle_publ_flag
C1 S1 C1 88.49(10) . 14 ?
C1 S2 C4 90.91(7) . . ?
S2 C1 S1 131.40(9) . . ?
C2 C1 S1 115.31(10) . . ?
C2 C1 S2 113.29(10) . . ?
C1 C2 C2 110.43(8) . 14 ?
C1 C2 C3 111.56(11) . . ?
C3 C2 C2 138.01(7) . 14 ?
C2 C3 H3 123.6 . . ?
C4 C3 C2 112.75(12) . . ?
C4 C3 H3 123.6 . . ?
C3 C4 S2 111.46(10) . . ?
C3 C4 C5 131.68(13) . . ?
C5 C4 S2 116.86(9) . . ?
C6 C5 C4 123.26(12) . . ?
C10 C5 C4 119.06(12) . . ?
C10 C5 C6 117.67(12) . . ?
C5 C6 C11 123.61(12) . . ?
C7 C6 C5 119.71(12) . . ?
C7 C6 C11 116.65(12) . . ?
C6 C7 H7 119.3 . . ?
C8 C7 C6 121.31(13) . . ?
C8 C7 H7 119.3 . . ?
C7 C8 H8 120.3 . . ?
C7 C8 C9 119.44(13) . . ?
C9 C8 H8 120.3 . . ?
C8 C9 H9 120.0 . . ?
C10 C9 C8 120.03(13) . . ?
C10 C9 H9 120.0 . . ?
C5 C10 H10 119.1 . . ?
C9 C10 C5 121.82(13) . . ?
C9 C10 H10 119.1 . . ?
C12 C11 C6 173.43(15) . . ?
C11 C12 C13 176.54(15) . . ?
C12 C13 C14B 113.8(7) . . ?
C14A C13 C12 123.8(4) . . ?
C14A C13 C18A 118.7(5) . . ?
C18A C13 C12 117.5(4) . . ?
C18B C13 C12 125.6(8) . . ?
C18B C13 C14B 120.5(9) . . ?
C13 C14A H14A 119.0 . . ?
C13 C14A C15A 122.0(6) . . ?
C15A C14A H14A 119.0 . . ?
C13 C14B H14B 121.9 . . ?
C15B C14B C13 116.2(11) . . ?
C15B C14B H14B 121.9 . . ?
C14A C15A H15A 121.5 . . ?
C16A C15A C14A 117.0(6) . . ?
C16A C15A H15A 121.5 . . ?
C14B C15B H15B 119.4 . . ?
C16B C15B C14B 121.1(11) . . ?
C16B C15B H15B 119.4 . . ?
F1A C16A C15A 116.4(5) . . ?
F1A C16A C17A 119.4(5) . . ?
C15A C16A C17A 124.3(5) . . ?
F1B C16B C17B 113.2(9) . . ?
C15B C16B F1B 122.8(8) . . ?
C15B C16B C17B 124.0(9) . . ?
C16A C17A H17A 120.9 . . ?
C16A C17A C18A 118.3(6) . . ?
C18A C17A H17A 120.9 . . ?
C16B C17B H17B 121.1 . . ?
C16B C17B C18B 117.8(12) . . ?
C18B C17B H17B 121.1 . . ?
C13 C18A H18A 120.1 . . ?
C17A C18A C13 119.8(6) . . ?
C17A C18A H18A 120.1 . . ?
C13 C18B C17B 120.3(13) . . ?
C13 C18B H18B 119.8 . . ?
C17B C18B H18B 119.8 . . ?

loop_
_geom_bond_atom_site_label_1
_geom_bond_atom_site_label_2
_geom_bond_distance
_geom_bond_site_symmetry_2
_geom_bond_publ_flag
S1 C1 1.7315(15) . ?
S1 C1 1.7315(15) 14 ?
S2 C1 1.7113(14) . ?
S2 C4 1.7556(14) . ?
F1A C16A 1.360(6) . ?
F1B C16B 1.362(10) . ?
C1 C2 1.3845(18) . ?
C2 C2 1.449(3) 14 ?
C2 C3 1.4294(17) . ?
C3 H3 0.9500 . ?
C3 C4 1.3777(17) . ?
C4 C5 1.4722(18) . ?
C5 C6 1.4183(18) . ?
C5 C10 1.4093(19) . ?
C6 C7 1.4064(18) . ?
C6 C11 1.4325(19) . ?
C7 H7 0.9500 . ?
C7 C8 1.387(2) . ?
C8 H8 0.9500 . ?
C8 C9 1.393(2) . ?
C9 H9 0.9500 . ?
C9 C10 1.3905(19) . ?
C10 H10 0.9500 . ?
C11 C12 1.204(2) . ?
C12 C13 1.4314(19) . ?
C13 C14A 1.385(7) . ?
C13 C14B 1.451(13) . ?
C13 C18A 1.424(8) . ?
C13 C18B 1.378(15) . ?
C14A H14A 0.9500 . ?
C14A C15A 1.401(6) . ?
C14B H14B 0.9500 . ?
C14B C15B 1.388(10) . ?
C15A H15A 0.9500 . ?
C15A C16A 1.371(5) . ?
C15B H15B 0.9500 . ?
C15B C16B 1.332(10) . ?
C16A C17A 1.375(5) . ?
C16B C17B 1.368(10) . ?
C17A H17A 0.9500 . ?
C17A C18A 1.397(6) . ?
C17B H17B 0.9500 . ?
C17B C18B 1.387(12) . ?
C18A H18A 0.9500 . ?
C18B H18B 0.9500 . ?

loop_
_geom_torsion_atom_site_label_1
_geom_torsion_atom_site_label_2
_geom_torsion_atom_site_label_3
_geom_torsion_atom_site_label_4
_geom_torsion
_geom_torsion_site_symmetry_1
_geom_torsion_site_symmetry_2
_geom_torsion_site_symmetry_3
_geom_torsion_site_symmetry_4
_geom_torsion_publ_flag
S1 C1 C2 C2 1.7(2) . . . 14 ?
S1 C1 C2 C3 -178.32(10) . . . . ?
S2 C1 C2 C2 -178.30(13) . . . 14 ?
S2 C1 C2 C3 1.69(17) . . . . ?
S2 C4 C5 C6 -156.87(11) . . . . ?
S2 C4 C5 C10 21.87(16) . . . . ?
F1A C16A C17A C18A -179.0(9) . . . . ?
F1B C16B C17B C18B -180.0(17) . . . . ?
C1 S1 C1 S2 179.33(19) 14 . . . ?
C1 S1 C1 C2 -0.65(8) 14 . . . ?
C1 S2 C4 C3 1.15(11) . . . . ?
C1 S2 C4 C5 -179.10(11) . . . . ?
C1 C2 C3 C4 -0.79(17) . . . . ?
C2 C2 C3 C4 179.2(2) 14 . . . ?
C2 C3 C4 S2 -0.41(15) . . . . ?
C2 C3 C4 C5 179.88(13) . . . . ?
C3 C4 C5 C6 22.8(2) . . . . ?
C3 C4 C5 C10 -158.44(14) . . . . ?
C4 S2 C1 S1 178.39(14) . . . . ?
C4 S2 C1 C2 -1.63(13) . . . . ?
C4 C5 C6 C7 177.27(12) . . . . ?
C4 C5 C6 C11 -4.8(2) . . . . ?
C4 C5 C10 C9 -178.48(13) . . . . ?
C5 C6 C7 C8 1.7(2) . . . . ?
C6 C5 C10 C9 0.3(2) . . . . ?
C6 C7 C8 C9 -0.7(2) . . . . ?
C7 C8 C9 C10 -0.5(2) . . . . ?
C8 C9 C10 C5 0.7(2) . . . . ?
C10 C5 C6 C7 -1.49(19) . . . . ?
C10 C5 C6 C11 176.47(13) . . . . ?
C11 C6 C7 C8 -176.39(13) . . . . ?
C12 C13 C14A C15A -177.6(7) . . . . ?
C12 C13 C14B C15B -178.3(11) . . . . ?
C12 C13 C18A C17A 176.7(7) . . . . ?
C12 C13 C18B C17B 178.5(13) . . . . ?
C13 C14A C15A C16A 1.3(13) . . . . ?
C13 C14B C15B C16B 0(2) . . . . ?
C14A C13 C18A C17A -1.4(15) . . . . ?
C14A C15A C16A F1A 178.0(9) . . . . ?
C14A C15A C16A C17A -2.0(9) . . . . ?
C14B C13 C18B C17B 2(3) . . . . ?
C14B C15B C16B F1B -179.5(15) . . . . ?
C14B C15B C16B C17B -0.1(17) . . . . ?
C15A C16A C17A C18A 1.0(10) . . . . ?
C15B C16B C17B C18B 0.6(19) . . . . ?
C16A C17A C18A C13 0.8(14) . . . . ?
C16B C17B C18B C13 -2(3) . . . . ?
C18A C13 C14A C15A 0.4(14) . . . . ?
C18B C13 C14B C15B -1(2) . . . . ?
